data_4506025
loop_
_publ_author_name
'Plonka, Anna M.'
'Banerjee, Debasis'
'Parise, John B.'

_publ_section_title
;
 Effect of Ligand Structural Isomerism in Formation of Calcium
 Coordination Networks
;
_journal_issue 5
_journal_name_full 'Crystal Growth &amp; Design'
_journal_page_first 2460
_journal_paper_doi 10.1021/cg300093h
_journal_volume 12
_journal_year 2012
_chemical_formula_sum 'C7 H7 Ca N O6'
_chemical_formula_weight 241.22
_chemical_name_systematic
;
 ?
;
_space_group_IT_number 9
_symmetry_cell_setting monoclinic
_symmetry_space_group_name_Hall 'C -2yc'
_symmetry_space_group_name_H-M 'C 1 c 1'
_atom_sites_solution_hydrogens geom
_atom_sites_solution_primary direct
_atom_sites_solution_secondary difmap
_audit_creation_method SHELXL-97
_cell_angle_alpha 90.00
_cell_angle_beta 106.324(4)
_cell_angle_gamma 90.00
_cell_formula_units_Z 4
_cell_length_a 10.2526(3)
_cell_length_b 12.6758(3)
_cell_length_c 7.5294(3)
_cell_measurement_temperature 293(2)
_cell_volume 939.07(5)
_computing_cell_refinement
;
CrysAlisPro 
;
_computing_data_collection
;
CrysAlisPro, (Oxford Diffraction Ltd.2010)
;
_computing_data_reduction
;
CrysAlisPro
;
_computing_molecular_graphics
;
CrystalMaker (CrystalMaker, 2009) and Mercury (CCDC, 2010)'
;
_computing_publication_material 'WINGX (Farrugia, 1998)'
_computing_structure_refinement 'SHELXL-97 (Sheldrick, 1997)'
_computing_structure_solution 'SHELXS97 (Sheldrick, 2008)'
_diffrn_ambient_temperature 293(2)
_diffrn_detector_area_resol_mean 10.4962
_diffrn_measured_fraction_theta_full 0.998
_diffrn_measured_fraction_theta_max 0.998
_diffrn_measurement_device_type 'Xcalibur, Atlas, Gemini'
_diffrn_measurement_method '\w scans'
_diffrn_radiation_monochromator graphite
_diffrn_radiation_source 'Enhance (Mo) X-ray Source'
_diffrn_radiation_type MoK\a
_diffrn_radiation_wavelength 0.71073
_diffrn_reflns_av_R_equivalents 0.0738
_diffrn_reflns_av_sigmaI/netI 0.0548
_diffrn_reflns_limit_h_max 12
_diffrn_reflns_limit_h_min -12
_diffrn_reflns_limit_k_max 16
_diffrn_reflns_limit_k_min -16
_diffrn_reflns_limit_l_max 9
_diffrn_reflns_limit_l_min -9
_diffrn_reflns_number 5591
_diffrn_reflns_theta_full 26.72
_diffrn_reflns_theta_max 26.72
_diffrn_reflns_theta_min 3.21
_diffrn_standards_number 0
_exptl_absorpt_coefficient_mu 0.677
_exptl_absorpt_correction_T_max 0.9670
_exptl_absorpt_correction_T_min 0.9053
_exptl_absorpt_correction_type multi-scan
_exptl_absorpt_process_details 'CrysAlisPro (Oxford Diffraction, 2010)'
_exptl_crystal_colour colorless
_exptl_crystal_density_diffrn 1.692
_exptl_crystal_density_method 'not measured'
_exptl_crystal_description prism
_exptl_crystal_F_000 488
_exptl_crystal_size_max 0.15
_exptl_crystal_size_mid 0.05
_exptl_crystal_size_min 0.05
_refine_diff_density_max 0.386
_refine_diff_density_min -0.552
_refine_diff_density_rms 0.127
_refine_ls_abs_structure_details 'Flack H D (1983), Acta Cryst. A39, 876-881'
_refine_ls_abs_structure_Flack 0.43(8)
_refine_ls_extinction_method none
_refine_ls_goodness_of_fit_ref 1.081
_refine_ls_hydrogen_treatment constr
_refine_ls_matrix_type full
_refine_ls_number_parameters 121
_refine_ls_number_reflns 1944
_refine_ls_number_restraints 2
_refine_ls_restrained_S_all 1.081
_refine_ls_R_factor_all 0.0495
_refine_ls_R_factor_gt 0.0451
_refine_ls_shift/su_max 0.016
_refine_ls_shift/su_mean 0.004
_refine_ls_structure_factor_coef Fsqd
_refine_ls_weighting_details 'calc w=1/[\s^2^(Fo^2^)+(0.0631P)^2^+0.4433P] where P=(Fo^2^+2Fc^2^)/3'
_refine_ls_weighting_scheme calc
_refine_ls_wR_factor_gt 0.1162
_refine_ls_wR_factor_ref 0.1228
_reflns_number_gt 1757
_reflns_number_total 1944
_reflns_threshold_expression >2sigma(I)
_cod_data_source_file cg300093h_si_002.cif
_cod_data_source_block Ca3_5PDCH2O
_cod_original_sg_symbol_H-M 'C c'
_cod_database_code 4506025

loop_
_symmetry_equiv_pos_as_xyz
'x, y, z'
'x, -y, z+1/2'
'x+1/2, y+1/2, z'
'x+1/2, -y+1/2, z+1/2'

loop_
_atom_site_label
_atom_site_type_symbol
_atom_site_fract_x
_atom_site_fract_y
_atom_site_fract_z
_atom_site_U_iso_or_equiv
_atom_site_adp_type
_atom_site_occupancy
_atom_site_symmetry_multiplicity
_atom_site_calc_flag
_atom_site_refinement_flags
C1 C -0.0502(6) 0.4095(6) 0.6024(9) 0.0289(13) Uiso 1 1 d .
H1 H -0.1251 0.3725 0.6160 0.035 Uiso 1 1 calc R
C2 C -0.0578(6) 0.5199(5) 0.5956(10) 0.0219(13) Uani 1 1 d .
C3 C -0.1878(6) 0.5720(4) 0.6007(9) 0.0229(15) Uani 1 1 d .
C4 C 0.0577(8) 0.57599(19) 0.5832(12) 0.0213(5) Uiso 1 1 d .
H4 H 0.0569 0.6493 0.5779 0.026 Uiso 1 1 calc R
C5 C 0.1714(7) 0.5203(5) 0.5791(9) 0.0200(12) Uiso 1 1 d .
C6 C 0.3031(6) 0.5757(5) 0.5772(9) 0.0220(15) Uani 1 1 d .
C7 C 0.1662(5) 0.4121(5) 0.5773(9) 0.0221(12) Uani 1 1 d .
H7 H 0.2419 0.3751 0.5663 0.026 Uiso 1 1 calc R
N N 0.0555(7) 0.35557(17) 0.5907(13) 0.0253(5) Uani 1 1 d .
O1 O -0.2898(3) 0.5173(4) 0.5902(8) 0.0330(13) Uani 1 1 d .
O2 O -0.1926(5) 0.6719(4) 0.6124(7) 0.0307(14) Uani 1 1 d .
O3 O 0.3063(5) 0.6717(5) 0.5658(7) 0.0304(13) Uani 1 1 d .
O4 O 0.4038(4) 0.5151(4) 0.5857(8) 0.0325(13) Uani 1 1 d .
O5M O -0.0020(5) 0.1734(4) 0.2670(8) 0.0311(10) Uani 1 1 d .
O6M O 0.1193(6) 0.1743(4) 0.9100(9) 0.0338(11) Uani 1 1 d .
Ca Ca 0.05722(19) 0.15814(3) 0.5888(4) 0.02052(19) Uani 1 1 d .
H5MA H -0.0442 0.2319 0.2659 0.031 Uiso 1 1 d .
H5MB H -0.0329 0.1181 0.1858 0.031 Uiso 1 1 d .
H6M1 H 0.1807 0.2230 0.9848 0.031 Uiso 1 1 d .
H6MB H 0.1472 0.1067 0.9406 0.031 Uiso 1 1 d .

loop_
_atom_site_aniso_label
_atom_site_aniso_U_11
_atom_site_aniso_U_22
_atom_site_aniso_U_33
_atom_site_aniso_U_23
_atom_site_aniso_U_13
_atom_site_aniso_U_12
C2 0.0110(16) 0.0184(19) 0.037(2) -0.0020(13) 0.0077(13) 0.0034(11)
C3 0.022(3) 0.017(4) 0.032(3) -0.005(3) 0.010(2) 0.003(3)
C6 0.013(2) 0.022(4) 0.033(3) -0.001(3) 0.008(2) -0.003(3)
C7 0.0063(14) 0.0101(16) 0.051(2) 0.0031(13) 0.0097(12) 0.0037(10)
N 0.0154(10) 0.0167(10) 0.0453(13) -0.011(3) 0.0110(9) -0.013(2)
O1 0.010(2) 0.023(2) 0.069(4) -0.001(2) 0.015(2) 0.0078(16)
O2 0.024(3) 0.011(2) 0.060(4) 0.000(3) 0.015(3) 0.001(2)
O3 0.015(3) 0.023(2) 0.054(3) 0.006(3) 0.012(3) 0.000(2)
O4 0.025(3) 0.016(2) 0.062(4) 0.011(2) 0.021(3) 0.0106(17)
O5M 0.036(2) 0.026(2) 0.032(3) -0.001(3) 0.012(2) 0.000(2)
O6M 0.033(2) 0.026(2) 0.038(3) 0.001(3) 0.004(2) -0.004(2)
Ca 0.0146(3) 0.0141(3) 0.0343(3) 0.0020(7) 0.00931(19) 0.0000(6)

loop_
_atom_type_symbol
_atom_type_description
_atom_type_scat_dispersion_real
_atom_type_scat_dispersion_imag
_atom_type_scat_source
C C 0.0033 0.0016 'International Tables Vol C Tables 4.2.6.8 and 6.1.1.4'
H H 0.0000 0.0000 'International Tables Vol C Tables 4.2.6.8 and 6.1.1.4'
N N 0.0061 0.0033 'International Tables Vol C Tables 4.2.6.8 and 6.1.1.4'
O O 0.0106 0.0060 'International Tables Vol C Tables 4.2.6.8 and 6.1.1.4'
Ca Ca 0.2262 0.3064 'International Tables Vol C Tables 4.2.6.8 and 6.1.1.4'

loop_
_geom_angle_atom_site_label_1
_geom_angle_atom_site_label_2
_geom_angle_atom_site_label_3
_geom_angle
_geom_angle_site_symmetry_1
_geom_angle_site_symmetry_3
N C1 C2 124.0(6) . .
C1 C2 C4 117.9(5) . .
C1 C2 C3 118.7(6) . .
C4 C2 C3 123.4(5) . .
O1 C3 O2 121.0(6) . .
O1 C3 C2 119.5(5) . .
O2 C3 C2 119.6(6) . .
O1 C3 Ca 57.0(3) . 3_455
O2 C3 Ca 64.0(4) . 3_455
C2 C3 Ca 175.4(5) . 3_455
C5 C4 C2 118.6(2) . .
C4 C5 C7 118.9(6) . .
C4 C5 C6 121.6(5) . .
C7 C5 C6 119.5(6) . .
O3 C6 O4 124.5(6) . .
O3 C6 C5 120.1(6) . .
O4 C6 C5 115.4(5) . .
O3 C6 Ca 65.5(4) . 3
O4 C6 Ca 59.1(3) . 3
C5 C6 Ca 174.2(5) . 3
C5 C7 N 123.6(5) . .
C1 N C7 116.9(2) . .
C1 N Ca 122.1(5) . .
C7 N Ca 121.0(4) . .
C3 O1 Ca 97.1(4) . 3_455
C3 O2 Ca 89.1(4) . 3_455
C6 O3 Ca 88.5(4) . 3
C6 O4 Ca 93.7(3) . 3
O6M Ca O5M 170.16(7) . .
O6M Ca O1 94.2(2) . 3_545
O5M Ca O1 92.6(2) . 3_545
O6M Ca O4 93.6(2) . 3_445
O5M Ca O4 94.3(2) . 3_445
O1 Ca O4 82.09(6) 3_545 3_445
O6M Ca N 84.6(3) . .
O5M Ca N 85.6(3) . .
O1 Ca N 139.3(2) 3_545 .
O4 Ca N 138.7(2) 3_445 .
O6M Ca O2 86.9(2) . 3_545
O5M Ca O2 91.7(2) . 3_545
O1 Ca O2 52.79(17) 3_545 3_545
O4 Ca O2 134.71(16) 3_445 3_545
N Ca O2 86.5(2) . 3_545
O6M Ca O3 92.34(19) . 3_445
O5M Ca O3 87.7(2) . 3_445
O1 Ca O3 135.04(18) 3_545 3_445
O4 Ca O3 53.11(17) 3_445 3_445
N Ca O3 85.6(2) . 3_445
O2 Ca O3 172.16(6) 3_545 3_445
O6M Ca C6 92.6(2) . 3_445
O5M Ca C6 91.8(2) . 3_445
O1 Ca C6 109.19(16) 3_545 3_445
O4 Ca C6 27.13(15) 3_445 3_445
N Ca C6 111.6(2) . 3_445
O2 Ca C6 161.80(17) 3_545 3_445
O3 Ca C6 26.00(17) 3_445 3_445
O6M Ca C3 91.2(2) . 3_545
O5M Ca C3 91.9(2) . 3_545
O1 Ca C3 25.93(16) 3_545 3_545
O4 Ca C3 107.99(15) 3_445 3_545
N Ca C3 113.3(2) . 3_545
O2 Ca C3 26.87(16) 3_545 3_545
O3 Ca C3 160.95(17) 3_445 3_545
C6 Ca C3 135.10(8) 3_445 3_545

loop_
_geom_bond_atom_site_label_1
_geom_bond_atom_site_label_2
_geom_bond_distance
_geom_bond_site_symmetry_2
C1 N 1.305(9) .
C1 C2 1.401(10) .
C2 C4 1.407(10) .
C2 C3 1.498(9) .
C3 O1 1.239(8) .
C3 O2 1.270(7) .
C3 Ca 2.811(6) 3_455
C4 C5 1.371(10) .
C5 C7 1.372(9) .
C5 C6 1.525(10) .
C6 O3 1.222(8) .
C6 O4 1.273(7) .
C6 Ca 2.786(6) 3
C7 N 1.370(8) .
N Ca 2.503(2) .
O1 Ca 2.375(4) 3_455
O2 Ca 2.527(5) 3_455
O3 Ca 2.535(5) 3
O4 Ca 2.396(5) 3
O5M Ca 2.334(5) .
O6M Ca 2.331(6) .
Ca O1 2.375(4) 3_545
Ca O4 2.396(5) 3_445
Ca O2 2.527(5) 3_545
Ca O3 2.535(5) 3_445
Ca C6 2.786(6) 3_445
Ca C3 2.811(6) 3_545
